data_4124841
loop_
_publ_author_name
'Rajamalli, Pachaiyappan'
'Senthilkumar, Natarajan'
'Gandeepan, Parthasarathy'
'Huang, Pei-Yun'
'Huang, Min-Jie'
'Ren-Wu, Chen-Zheng'
'Yang, Chi-Yu'
'Chiu, Ming-Jui'
'Chu, Li-Kang'
'Lin, Hao-Wu'
'Cheng, Chien-Hong'

_publ_section_title
;
 A New Molecular Design Based on Thermally Activated Delayed Fluorescence
 for Highly Efficient Organic Light Emitting Diodes.
;
_journal_issue 2
_journal_name_full 'Journal of the American Chemical Society'
_journal_page_first 628
_journal_page_last 634
_journal_paper_doi 10.1021/jacs.5b10950
_journal_volume 138
_journal_year 2016
_chemical_formula_sum 'C52 H55 N3 O'
_chemical_formula_weight 737.99
_space_group_crystal_system monoclinic
_space_group_IT_number 14
_space_group_name_Hall '-P 2ybc'
_space_group_name_H-M_alt 'P 1 21/c 1'
_symmetry_space_group_name_Hall '-P 2ybc'
_symmetry_space_group_name_H-M 'P 1 21/c 1'
_atom_sites_solution_hydrogens geom
_audit_creation_method SHELXL-2014/6
_cell_angle_alpha 90
_cell_angle_beta 93.0260(10)
_cell_angle_gamma 90
_cell_formula_units_Z 4
_cell_length_a 16.3143(3)
_cell_length_b 19.5553(4)
_cell_length_c 13.7512(2)
_cell_measurement_reflns_used 5402
_cell_measurement_temperature 296(2)
_cell_measurement_theta_max 66.2445
_cell_measurement_theta_min 2.7123
_cell_volume 4380.94(14)
_computing_cell_refinement 'SAINT V8.34A (Bruker AXS Inc., 2013)'
_computing_data_collection 'APEX2 (Bruker AXS, 2010)'
_computing_data_reduction 'SAINT V8.34A (Bruker AXS Inc., 2013)'
_computing_molecular_graphics 'SHELXTL (Sheldrick, 2008)'
_computing_publication_material SHELXTL
_computing_structure_refinement 'SHELXL-2014/6 (Sheldrick, 2014)'
_diffrn_ambient_temperature 296(2)
_diffrn_detector_area_resol_mean 8.3333
_diffrn_measured_fraction_theta_full 0.953
_diffrn_measured_fraction_theta_max 0.976
_diffrn_measurement_device_type 'Bruker APEX-II CCD'
_diffrn_measurement_method '\f and \w scans'
_diffrn_radiation_type CuK\a
_diffrn_radiation_wavelength 1.54178
_diffrn_reflns_av_R_equivalents 0.0322
_diffrn_reflns_av_unetI/netI 0.0297
_diffrn_reflns_laue_measured_fraction_full 0.953
_diffrn_reflns_laue_measured_fraction_max 0.976
_diffrn_reflns_limit_h_max 19
_diffrn_reflns_limit_h_min -19
_diffrn_reflns_limit_k_max 23
_diffrn_reflns_limit_k_min -23
_diffrn_reflns_limit_l_max 16
_diffrn_reflns_limit_l_min -7
_diffrn_reflns_number 29531
_diffrn_reflns_point_group_measured_fraction_full 0.953
_diffrn_reflns_point_group_measured_fraction_max 0.976
_diffrn_reflns_theta_full 67.679
_diffrn_reflns_theta_max 66.660
_diffrn_reflns_theta_min 2.712
_exptl_absorpt_coefficient_mu 0.505
_exptl_absorpt_correction_T_max 0.9492
_exptl_absorpt_correction_T_min 0.8437
_exptl_absorpt_correction_type multi-scan
_exptl_absorpt_process_details 'SADABS V2014/4 (Bruker AXS Inc.)'
_exptl_crystal_colour Yellow
_exptl_crystal_density_diffrn 1.119
_exptl_crystal_density_meas ?
_exptl_crystal_density_method 'not measured'
_exptl_crystal_description Lump
_exptl_crystal_F_000 1584
_exptl_crystal_size_max 0.20
_exptl_crystal_size_mid 0.12
_exptl_crystal_size_min 0.12
_refine_diff_density_max 0.233
_refine_diff_density_min -0.178
_refine_diff_density_rms 0.032
_refine_ls_extinction_coef 0.00139(16)
_refine_ls_extinction_expression Fc^*^=kFc[1+0.001xFc^2^\l^3^/sin(2\q)]^-1/4^
_refine_ls_extinction_method SHELXL
_refine_ls_goodness_of_fit_ref 1.027
_refine_ls_hydrogen_treatment constr
_refine_ls_matrix_type full
_refine_ls_number_parameters 678
_refine_ls_number_reflns 7571
_refine_ls_number_restraints 522
_refine_ls_restrained_S_all 1.101
_refine_ls_R_factor_all 0.0703
_refine_ls_R_factor_gt 0.0529
_refine_ls_shift/su_max 0.001
_refine_ls_shift/su_mean 0.000
_refine_ls_structure_factor_coef Fsqd
_refine_ls_weighting_details 'w=1/[\s^2^(Fo^2^)+(0.0884P)^2^+0.4609P] where P=(Fo^2^+2Fc^2^)/3'
_refine_ls_weighting_scheme calc
_refine_ls_wR_factor_gt 0.1454
_refine_ls_wR_factor_ref 0.1605
_reflns_Friedel_coverage 0.000
_reflns_number_gt 5584
_reflns_number_total 7571
_reflns_threshold_expression 'I > 2\s(I)'
_cod_data_source_file ja5b10950_si_002.cif
_cod_data_source_block 140121_a
_cod_depositor_comments
;
The following automatic conversions were performed:

'_exptl_crystal_density_meas' value 'not measured' was changed to '?'
- the value is perceived as not measured.

Automatic conversion script
Id: cif_fix_values 4268 2015-11-12 08:31:59Z antanas 

 Adding full bibliography for 4124841.cif.
;
_cod_database_code 4124841
_shelx_space_group_comment
;
The symmetry employed for this shelxl refinement is uniquely defined
by the following loop, which should always be used as a source of
symmetry information in preference to the above space-group names.
They are only intended as comments.
;
_shelxl_version_number 2014/6

loop_
_space_group_symop_operation_xyz
'x, y, z'
'-x, y+1/2, -z+1/2'
'-x, -y, -z'
'x, -y-1/2, z-1/2'

loop_
_atom_site_label
_atom_site_type_symbol
_atom_site_fract_x
_atom_site_fract_y
_atom_site_fract_z
_atom_site_U_iso_or_equiv
_atom_site_adp_type
_atom_site_occupancy
_atom_site_site_symmetry_order
_atom_site_calc_flag
_atom_site_refinement_flags_posn
_atom_site_refinement_flags_adp
_atom_site_refinement_flags_occupancy
_atom_site_disorder_assembly
_atom_site_disorder_group
N1 N 0.48269(9) 0.43701(9) 0.36475(11) 0.0654(4) Uani 1 1 d . . . A 2
N2 N 0.66652(11) 0.47222(9) 0.03439(11) 0.0649(4) Uani 1 1 d . . . A 2
O1 O 0.72966(10) 0.58272(9) 0.26439(12) 0.0848(5) Uani 1 1 d . . . A 2
C1 C 0.39953(11) 0.45237(10) 0.37108(13) 0.0603(4) Uani 1 1 d . . . A 2
C2 C 0.34677(13) 0.48754(12) 0.30719(14) 0.0707(5) Uani 1 1 d . . . A 2
H2 H 0.3638 0.5031 0.2476 0.085 Uiso 1 1 calc R U . A 2
C3 C 0.26792(13) 0.49882(12) 0.33480(14) 0.0723(5) Uani 1 1 d . . . A 2
H3 H 0.2323 0.5233 0.2928 0.087 Uiso 1 1 calc R U . A 2
C4 C 0.23868(12) 0.47548(12) 0.42254(14) 0.0681(5) Uani 1 1 d . . . A 2
C5 C 0.29300(12) 0.43999(11) 0.48520(13) 0.0644(5) Uani 1 1 d . . . A 2
H5 H 0.2753 0.4234 0.5439 0.077 Uiso 1 1 calc R U . A 2
C6 C 0.37365(11) 0.42902(10) 0.46079(12) 0.0585(4) Uani 1 1 d . . . A 2
C7 C 0.44387(11) 0.39821(10) 0.51148(13) 0.0588(4) Uani 1 1 d . . . A 2
C8 C 0.45515(12) 0.36693(11) 0.60201(13) 0.0643(5) Uani 1 1 d . . . A 2
H8 H 0.4110 0.3628 0.6418 0.077 Uiso 1 1 calc R U . A 2
C9 C 0.53144(13) 0.34188(11) 0.63365(14) 0.0685(5) Uani 1 1 d . . . A 2
C10 C 0.59568(13) 0.34835(13) 0.57120(15) 0.0763(6) Uani 1 1 d . . . A 2
H10 H 0.6470 0.3312 0.5914 0.092 Uiso 1 1 calc R U . A 2
C11 C 0.58670(13) 0.37907(13) 0.48035(15) 0.0750(6) Uani 1 1 d . . . A 2
H11 H 0.6307 0.3825 0.4403 0.090 Uiso 1 1 calc R U . A 2
C12 C 0.51011(11) 0.40449(10) 0.45116(13) 0.0611(4) Uani 1 1 d . . . A 2
C13 C 0.52844(12) 0.44764(11) 0.28142(13) 0.0626(5) Uani 1 1 d . . . A 2
C14 C 0.60353(12) 0.48048(10) 0.28975(13) 0.0617(5) Uani 1 1 d . . . A 2
H14 H 0.6228 0.4971 0.3500 0.074 Uiso 1 1 calc R U . A 2
C15 C 0.65082(12) 0.48899(10) 0.20892(13) 0.0604(4) Uani 1 1 d . . . A 2
C16 C 0.61949(12) 0.46560(10) 0.11809(13) 0.0627(5) Uani 1 1 d . . . A 2
C17 C 0.54273(13) 0.43611(12) 0.10990(14) 0.0710(5) Uani 1 1 d . . . A 2
H17 H 0.5212 0.4224 0.0490 0.085 Uiso 1 1 calc R U . A 2
C18 C 0.49718(13) 0.42660(12) 0.19076(14) 0.0708(5) Uani 1 1 d . . . A 2
H18 H 0.4457 0.4061 0.1843 0.085 Uiso 1 1 calc R U . A 2
C19 C 0.72916(12) 0.52849(11) 0.22135(13) 0.0636(5) Uani 1 1 d . . . A 2
C20 C 0.80626(12) 0.50072(12) 0.18305(13) 0.0655(5) Uani 1 1 d . . . A 2
C21 C 0.82492(15) 0.43215(13) 0.18672(16) 0.0790(6) Uani 1 1 d . . . A 2
H21 H 0.7885 0.4009 0.2116 0.095 Uiso 1 1 calc R U . A 2
C22 C 0.89901(18) 0.41052(16) 0.1527(2) 0.0988(8) Uani 1 1 d . . . A 2
H22 H 0.9115 0.3642 0.1577 0.119 Uiso 1 1 calc R U . A 2
N3 N 0.95289(14) 0.45068(15) 0.11386(18) 0.1063(8) Uani 1 1 d . . . A 2
C24 C 0.93299(16) 0.51616(17) 0.1082(2) 0.0997(8) Uani 1 1 d . . . A 2
H24 H 0.9689 0.5454 0.0782 0.120 Uiso 1 1 calc R U . A 2
C25 C 0.86285(14) 0.54419(14) 0.14345(17) 0.0815(6) Uani 1 1 d . . . A 2
H25 H 0.8537 0.5911 0.1408 0.098 Uiso 1 1 calc R U . A 2
C26 C 0.71265(13) 0.41952(10) -0.00332(13) 0.0626(5) Uani 1 1 d . . . A 2
C27 C 0.71062(16) 0.35038(12) 0.01669(15) 0.0795(6) Uani 1 1 d . . . A 2
H27 H 0.6730 0.3323 0.0582 0.095 Uiso 1 1 calc R U . A 2
C28 C 0.76651(17) 0.30902(12) -0.02709(17) 0.0853(7) Uani 1 1 d . . . A 2
H28 H 0.7658 0.2623 -0.0142 0.102 Uiso 1 1 calc R U . A 2
C29 C 0.82399(16) 0.33415(11) -0.08979(16) 0.0775(6) Uani 1 1 d . . . A 2
C30 C 0.82415(13) 0.40364(11) -0.10925(14) 0.0674(5) Uani 1 1 d . . . A 2
H30 H 0.8616 0.4215 -0.1512 0.081 Uiso 1 1 calc R U . A 2
C31 C 0.76880(12) 0.44686(10) -0.06648(12) 0.0591(4) Uani 1 1 d . . . A 2
C32 C 0.75578(12) 0.52030(10) -0.06790(12) 0.0578(4) Uani 1 1 d . . . A 2
C33 C 0.79211(13) 0.57454(10) -0.11459(14) 0.0658(5) Uani 1 1 d . . . A 2
H33 H 0.8343 0.5661 -0.1559 0.079 Uiso 1 1 calc R U . A 2
C34 C 0.76625(14) 0.64111(11) -0.10031(16) 0.0717(5) Uani 1 1 d . . . A 2
C35 C 0.70315(14) 0.65197(11) -0.03680(17) 0.0763(6) Uani 1 1 d . . . A 2
H35 H 0.6853 0.6965 -0.0270 0.092 Uiso 1 1 calc R U . A 2
C36 C 0.66647(13) 0.59972(11) 0.01170(15) 0.0711(5) Uani 1 1 d . . . A 2
H36 H 0.6252 0.6084 0.0541 0.085 Uiso 1 1 calc R U . A 2
C37 C 0.69313(12) 0.53374(10) -0.00476(13) 0.0595(4) Uani 1 1 d . . . A 2
C38 C 0.1511(5) 0.4892(3) 0.4506(4) 0.0807(11) Uani 0.743(5) 1 d D U P B 1
C39 C 0.0938(2) 0.5038(4) 0.3629(3) 0.137(2) Uani 0.743(5) 1 d D U P B 1
H39A H 0.0381 0.5035 0.3822 0.205 Uiso 0.743(5) 1 calc R U P B 1
H39B H 0.1006 0.4693 0.3143 0.205 Uiso 0.743(5) 1 calc R U P B 1
H39C H 0.1064 0.5478 0.3367 0.205 Uiso 0.743(5) 1 calc R U P B 1
C40 C 0.1533(3) 0.5484(4) 0.5198(5) 0.149(2) Uani 0.743(5) 1 d D U P B 1
H40A H 0.1941 0.5402 0.5715 0.224 Uiso 0.743(5) 1 calc R U P B 1
H40B H 0.1005 0.5536 0.5466 0.224 Uiso 0.743(5) 1 calc R U P B 1
H40C H 0.1669 0.5894 0.4857 0.224 Uiso 0.743(5) 1 calc R U P B 1
C41 C 0.1154(3) 0.4282(3) 0.5030(5) 0.141(2) Uani 0.743(5) 1 d D U P B 1
H41A H 0.1466 0.4205 0.5632 0.212 Uiso 0.743(5) 1 calc R U P B 1
H41B H 0.1180 0.3883 0.4626 0.212 Uiso 0.743(5) 1 calc R U P B 1
H41C H 0.0593 0.4375 0.5162 0.212 Uiso 0.743(5) 1 calc R U P B 1
C38' C 0.1521(18) 0.4962(10) 0.4515(14) 0.107(3) Uani 0.257(5) 1 d D U P A 2
C39' C 0.1301(10) 0.5684(8) 0.4161(13) 0.140(4) Uani 0.257(5) 1 d D U P A 2
H39D H 0.0789 0.5820 0.4415 0.211 Uiso 0.257(5) 1 calc R U P B 2
H39E H 0.1253 0.5689 0.3463 0.211 Uiso 0.257(5) 1 calc R U P B 2
H39F H 0.1725 0.5996 0.4385 0.211 Uiso 0.257(5) 1 calc R U P B 2
C40' C 0.1451(8) 0.4938(11) 0.5594(10) 0.126(3) Uani 0.257(5) 1 d D U P A 2
H40D H 0.1889 0.5198 0.5906 0.190 Uiso 0.257(5) 1 calc R U P B 2
H40E H 0.1486 0.4472 0.5812 0.190 Uiso 0.257(5) 1 calc R U P B 2
H40F H 0.0934 0.5129 0.5757 0.190 Uiso 0.257(5) 1 calc R U P B 2
C41' C 0.0959(8) 0.4412(10) 0.4091(14) 0.140(4) Uani 0.257(5) 1 d D U P A 2
H41D H 0.1253 0.3987 0.4074 0.210 Uiso 0.257(5) 1 calc R U P B 2
H41E H 0.0772 0.4538 0.3441 0.210 Uiso 0.257(5) 1 calc R U P B 2
H41F H 0.0496 0.4361 0.4487 0.210 Uiso 0.257(5) 1 calc R U P B 2
C42 C 0.5392(6) 0.3067(5) 0.7392(10) 0.0755(18) Uani 0.539(9) 1 d D U P C 1
C43 C 0.4618(5) 0.2656(4) 0.7625(5) 0.109(2) Uani 0.539(9) 1 d D U P C 1
H43A H 0.4493 0.2334 0.7112 0.164 Uiso 0.539(9) 1 calc R U P C 1
H43B H 0.4164 0.2963 0.7680 0.164 Uiso 0.539(9) 1 calc R U P C 1
H43C H 0.4716 0.2416 0.8229 0.164 Uiso 0.539(9) 1 calc R U P C 1
C44 C 0.5499(7) 0.3629(5) 0.8155(8) 0.120(3) Uani 0.539(9) 1 d D U P C 1
H44A H 0.5507 0.3430 0.8794 0.179 Uiso 0.539(9) 1 calc R U P C 1
H44B H 0.5052 0.3947 0.8080 0.179 Uiso 0.539(9) 1 calc R U P C 1
H44C H 0.6007 0.3864 0.8072 0.179 Uiso 0.539(9) 1 calc R U P C 1
C45 C 0.6102(5) 0.2567(5) 0.7476(6) 0.117(2) Uani 0.539(9) 1 d D U P C 1
H45A H 0.6607 0.2808 0.7396 0.175 Uiso 0.539(9) 1 calc R U P C 1
H45B H 0.6031 0.2225 0.6979 0.175 Uiso 0.539(9) 1 calc R U P C 1
H45C H 0.6118 0.2354 0.8105 0.175 Uiso 0.539(9) 1 calc R U P C 1
C42' C 0.5469(7) 0.3101(7) 0.7278(12) 0.080(2) Uani 0.461(9) 1 d D U P A 2
C43' C 0.5057(7) 0.2407(4) 0.7221(6) 0.117(3) Uani 0.461(9) 1 d D U P A 2
H43D H 0.4496 0.2460 0.6986 0.176 Uiso 0.461(9) 1 calc R U P C 2
H43E H 0.5075 0.2203 0.7857 0.176 Uiso 0.461(9) 1 calc R U P C 2
H43F H 0.5340 0.2118 0.6784 0.176 Uiso 0.461(9) 1 calc R U P C 2
C44' C 0.5109(7) 0.3533(6) 0.8068(8) 0.105(3) Uani 0.461(9) 1 d D U P A 2
H44D H 0.5343 0.3983 0.8060 0.157 Uiso 0.461(9) 1 calc R U P C 2
H44E H 0.5233 0.3325 0.8691 0.157 Uiso 0.461(9) 1 calc R U P C 2
H44F H 0.4525 0.3563 0.7952 0.157 Uiso 0.461(9) 1 calc R U P C 2
C45' C 0.6382(5) 0.2987(6) 0.7562(6) 0.108(2) Uani 0.461(9) 1 d D U P A 2
H45D H 0.6626 0.2716 0.7071 0.161 Uiso 0.461(9) 1 calc R U P C 2
H45E H 0.6435 0.2752 0.8176 0.161 Uiso 0.461(9) 1 calc R U P C 2
H45F H 0.6657 0.3420 0.7616 0.161 Uiso 0.461(9) 1 calc R U P C 2
C46 C 0.8065(12) 0.7011(13) -0.1544(15) 0.108(3) Uani 0.320(7) 1 d D U P D 1
C47 C 0.8701(10) 0.6778(6) -0.2245(12) 0.132(3) Uani 0.320(7) 1 d D U P D 1
H47A H 0.9158 0.6574 -0.1884 0.197 Uiso 0.320(7) 1 calc R U P D 1
H47B H 0.8888 0.7164 -0.2602 0.197 Uiso 0.320(7) 1 calc R U P D 1
H47C H 0.8458 0.6448 -0.2690 0.197 Uiso 0.320(7) 1 calc R U P D 1
C48 C 0.7382(9) 0.7365(8) -0.2175(12) 0.148(4) Uani 0.320(7) 1 d D U P D 1
H48A H 0.7057 0.7026 -0.2521 0.223 Uiso 0.320(7) 1 calc R U P D 1
H48B H 0.7625 0.7665 -0.2632 0.223 Uiso 0.320(7) 1 calc R U P D 1
H48C H 0.7040 0.7625 -0.1765 0.223 Uiso 0.320(7) 1 calc R U P D 1
C49 C 0.8389(10) 0.7522(8) -0.0799(11) 0.148(4) Uani 0.320(7) 1 d D U P D 1
H49A H 0.7944 0.7690 -0.0435 0.222 Uiso 0.320(7) 1 calc R U P D 1
H49B H 0.8640 0.7897 -0.1123 0.222 Uiso 0.320(7) 1 calc R U P D 1
H49C H 0.8789 0.7306 -0.0363 0.222 Uiso 0.320(7) 1 calc R U P D 1
C46' C 0.8030(5) 0.7001(5) -0.1551(6) 0.0939(14) Uani 0.680(7) 1 d D U P A 2
C47' C 0.8957(3) 0.6938(4) -0.1510(8) 0.158(3) Uani 0.680(7) 1 d D U P A 2
H47D H 0.9167 0.6980 -0.0848 0.236 Uiso 0.680(7) 1 calc R U P D 2
H47E H 0.9183 0.7293 -0.1896 0.236 Uiso 0.680(7) 1 calc R U P D 2
H47F H 0.9107 0.6500 -0.1762 0.236 Uiso 0.680(7) 1 calc R U P D 2
C48' C 0.7686(5) 0.6982(3) -0.2623(4) 0.135(2) Uani 0.680(7) 1 d D U P A 2
H48D H 0.7888 0.6582 -0.2937 0.203 Uiso 0.680(7) 1 calc R U P D 2
H48E H 0.7861 0.7383 -0.2957 0.203 Uiso 0.680(7) 1 calc R U P D 2
H48F H 0.7098 0.6968 -0.2639 0.203 Uiso 0.680(7) 1 calc R U P D 2
C49' C 0.7780(5) 0.7696(2) -0.1181(5) 0.135(2) Uani 0.680(7) 1 d D U P A 2
H49D H 0.7192 0.7734 -0.1230 0.203 Uiso 0.680(7) 1 calc R U P D 2
H49E H 0.8016 0.8047 -0.1565 0.203 Uiso 0.680(7) 1 calc R U P D 2
H49F H 0.7972 0.7746 -0.0513 0.203 Uiso 0.680(7) 1 calc R U P D 2
C50 C 0.8866(10) 0.2870(8) -0.1401(10) 0.103(2) Uani 0.452(5) 1 d D U P E 1
C51 C 0.8594(7) 0.2797(5) -0.2499(6) 0.136(3) Uani 0.452(5) 1 d D U P E 1
H51A H 0.8081 0.2556 -0.2561 0.204 Uiso 0.452(5) 1 calc R U P E 1
H51B H 0.9003 0.2547 -0.2828 0.204 Uiso 0.452(5) 1 calc R U P E 1
H51C H 0.8530 0.3243 -0.2786 0.204 Uiso 0.452(5) 1 calc R U P E 1
C52 C 0.8902(8) 0.2153(4) -0.1026(9) 0.149(3) Uani 0.452(5) 1 d D U P E 1
H52A H 0.9078 0.2157 -0.0348 0.224 Uiso 0.452(5) 1 calc R U P E 1
H52B H 0.9284 0.1894 -0.1385 0.224 Uiso 0.452(5) 1 calc R U P E 1
H52C H 0.8368 0.1949 -0.1102 0.224 Uiso 0.452(5) 1 calc R U P E 1
C53 C 0.9708(5) 0.3188(5) -0.1387(9) 0.133(3) Uani 0.452(5) 1 d D U P E 1
H53A H 0.9673 0.3632 -0.1682 0.199 Uiso 0.452(5) 1 calc R U P E 1
H53B H 1.0066 0.2903 -0.1743 0.199 Uiso 0.452(5) 1 calc R U P E 1
H53C H 0.9922 0.3230 -0.0726 0.199 Uiso 0.452(5) 1 calc R U P E 1
C50' C 0.8856(9) 0.2853(6) -0.1294(9) 0.101(2) Uani 0.548(5) 1 d D U P A 2
C51' C 0.9286(6) 0.3166(4) -0.2152(7) 0.152(3) Uani 0.548(5) 1 d D U P A 2
H51D H 0.8883 0.3345 -0.2618 0.228 Uiso 0.548(5) 1 calc R U P E 2
H51E H 0.9604 0.2821 -0.2454 0.228 Uiso 0.548(5) 1 calc R U P E 2
H51F H 0.9641 0.3529 -0.1920 0.228 Uiso 0.548(5) 1 calc R U P E 2
C52' C 0.8427(5) 0.2209(4) -0.1665(7) 0.136(2) Uani 0.548(5) 1 d D U P A 2
H52D H 0.8172 0.1986 -0.1137 0.204 Uiso 0.548(5) 1 calc R U P E 2
H52E H 0.8821 0.1906 -0.1930 0.204 Uiso 0.548(5) 1 calc R U P E 2
H52F H 0.8016 0.2326 -0.2163 0.204 Uiso 0.548(5) 1 calc R U P E 2
C53' C 0.9466(5) 0.2655(5) -0.0468(6) 0.165(3) Uani 0.548(5) 1 d D U P A 2
H53D H 0.9717 0.3060 -0.0193 0.247 Uiso 0.548(5) 1 calc R U P E 2
H53E H 0.9881 0.2364 -0.0715 0.247 Uiso 0.548(5) 1 calc R U P E 2
H53F H 0.9185 0.2416 0.0025 0.247 Uiso 0.548(5) 1 calc R U P E 2

loop_
_atom_site_aniso_label
_atom_site_aniso_U_11
_atom_site_aniso_U_22
_atom_site_aniso_U_33
_atom_site_aniso_U_23
_atom_site_aniso_U_13
_atom_site_aniso_U_12
N1 0.0490(8) 0.0886(12) 0.0602(8) 0.0009(7) 0.0174(6) -0.0024(8)
N2 0.0704(10) 0.0681(10) 0.0585(8) -0.0039(7) 0.0246(7) -0.0025(8)
O1 0.0805(10) 0.0838(11) 0.0924(10) -0.0257(8) 0.0273(8) -0.0181(8)
C1 0.0498(9) 0.0725(12) 0.0598(10) -0.0024(8) 0.0147(7) -0.0036(8)
C2 0.0600(11) 0.0922(15) 0.0612(10) 0.0078(10) 0.0159(8) -0.0002(10)
C3 0.0611(12) 0.0922(15) 0.0642(11) 0.0039(10) 0.0083(9) 0.0082(11)
C4 0.0549(11) 0.0864(14) 0.0641(10) -0.0028(9) 0.0126(8) 0.0064(10)
C5 0.0542(10) 0.0803(13) 0.0602(10) 0.0014(9) 0.0166(8) 0.0003(9)
C6 0.0509(10) 0.0679(11) 0.0577(9) -0.0027(8) 0.0135(7) -0.0025(8)
C7 0.0501(9) 0.0668(11) 0.0605(9) -0.0057(8) 0.0122(7) -0.0008(8)
C8 0.0588(11) 0.0722(12) 0.0630(10) -0.0024(8) 0.0137(8) 0.0024(9)
C9 0.0662(12) 0.0724(13) 0.0670(11) -0.0048(9) 0.0049(9) 0.0071(10)
C10 0.0584(11) 0.0925(16) 0.0783(13) -0.0050(11) 0.0058(9) 0.0126(11)
C11 0.0529(11) 0.0953(16) 0.0782(12) -0.0053(11) 0.0171(9) 0.0039(10)
C12 0.0513(10) 0.0715(12) 0.0614(10) -0.0056(8) 0.0126(7) -0.0014(8)
C13 0.0541(10) 0.0752(12) 0.0603(10) -0.0048(8) 0.0194(8) -0.0044(9)
C14 0.0543(10) 0.0742(12) 0.0582(9) -0.0077(8) 0.0169(8) -0.0038(9)
C15 0.0554(10) 0.0664(11) 0.0609(10) -0.0067(8) 0.0172(8) -0.0035(8)
C16 0.0611(11) 0.0700(12) 0.0587(10) -0.0065(8) 0.0191(8) -0.0046(9)
C17 0.0662(12) 0.0869(15) 0.0613(10) -0.0114(9) 0.0153(9) -0.0113(10)
C18 0.0580(11) 0.0869(15) 0.0691(11) -0.0122(10) 0.0175(8) -0.0141(10)
C19 0.0616(11) 0.0712(12) 0.0594(10) -0.0035(8) 0.0163(8) -0.0085(9)
C20 0.0569(11) 0.0798(13) 0.0608(10) 0.0013(9) 0.0130(8) -0.0067(9)
C21 0.0754(14) 0.0856(16) 0.0778(13) 0.0120(11) 0.0221(10) 0.0036(12)
C22 0.0911(18) 0.106(2) 0.1017(18) 0.0188(15) 0.0249(14) 0.0266(15)
N3 0.0704(13) 0.134(2) 0.1177(17) 0.0177(15) 0.0310(12) 0.0169(14)
C24 0.0661(15) 0.121(2) 0.115(2) 0.0075(17) 0.0324(13) -0.0114(15)
C25 0.0648(13) 0.0886(16) 0.0930(15) 0.0020(12) 0.0215(11) -0.0131(11)
C26 0.0708(12) 0.0632(11) 0.0552(9) -0.0031(8) 0.0173(8) -0.0009(9)
C27 0.1001(17) 0.0685(13) 0.0721(12) 0.0017(9) 0.0269(11) -0.0085(12)
C28 0.1111(19) 0.0557(12) 0.0907(15) -0.0008(10) 0.0210(13) -0.0006(12)
C29 0.0891(15) 0.0639(13) 0.0808(13) -0.0084(10) 0.0171(11) 0.0076(11)
C30 0.0750(13) 0.0655(12) 0.0635(10) -0.0042(8) 0.0207(9) 0.0053(10)
C31 0.0669(11) 0.0602(11) 0.0515(9) -0.0004(7) 0.0148(8) 0.0012(8)
C32 0.0610(10) 0.0591(10) 0.0544(9) -0.0004(7) 0.0124(7) 0.0040(8)
C33 0.0662(12) 0.0657(12) 0.0671(11) 0.0057(9) 0.0186(9) 0.0036(9)
C34 0.0716(13) 0.0622(12) 0.0820(12) 0.0069(9) 0.0102(10) 0.0040(10)
C35 0.0750(14) 0.0614(12) 0.0933(14) -0.0018(10) 0.0114(11) 0.0120(10)
C36 0.0632(12) 0.0730(13) 0.0786(12) -0.0093(10) 0.0166(9) 0.0110(10)
C37 0.0583(10) 0.0647(11) 0.0565(9) -0.0027(8) 0.0124(7) 0.0024(8)
C38 0.058(2) 0.118(3) 0.0671(17) 0.0036(18) 0.0152(17) 0.020(2)
C39 0.058(2) 0.251(6) 0.102(3) 0.031(3) 0.0130(17) 0.044(3)
C40 0.100(3) 0.168(5) 0.184(5) -0.070(4) 0.043(3) 0.033(3)
C41 0.059(2) 0.168(4) 0.201(5) 0.057(4) 0.050(3) 0.013(2)
C38' 0.063(6) 0.151(6) 0.109(6) 0.001(6) 0.020(6) 0.026(5)
C39' 0.107(7) 0.169(7) 0.149(8) 0.007(7) 0.041(7) 0.059(6)
C40' 0.073(6) 0.182(9) 0.129(6) -0.001(6) 0.038(5) 0.036(7)
C41' 0.063(6) 0.195(8) 0.165(8) -0.018(8) 0.026(6) 0.005(6)
C42 0.081(3) 0.081(3) 0.064(3) 0.014(2) 0.005(3) 0.009(3)
C43 0.108(4) 0.121(5) 0.100(4) 0.041(3) 0.012(3) -0.009(3)
C44 0.163(8) 0.118(5) 0.076(3) 0.003(3) -0.014(5) 0.004(5)
C45 0.110(5) 0.135(5) 0.108(4) 0.040(4) 0.023(4) 0.036(4)
C42' 0.080(4) 0.084(4) 0.076(5) -0.002(4) 0.007(3) 0.013(3)
C43' 0.144(6) 0.095(4) 0.111(5) 0.034(3) 0.001(4) -0.011(4)
C44' 0.128(6) 0.126(6) 0.062(4) 0.010(3) 0.023(5) 0.041(5)
C45' 0.092(4) 0.144(7) 0.085(4) 0.020(5) -0.007(3) 0.025(4)
C46 0.110(5) 0.072(5) 0.146(6) 0.029(5) 0.033(5) -0.003(5)
C47 0.137(7) 0.092(6) 0.172(7) 0.038(6) 0.073(6) -0.021(5)
C48 0.165(7) 0.113(7) 0.169(8) 0.057(6) 0.024(6) 0.016(6)
C49 0.137(8) 0.105(7) 0.205(8) -0.002(6) 0.033(6) -0.036(6)
C46' 0.092(3) 0.063(3) 0.129(3) 0.021(3) 0.024(3) 0.004(2)
C47' 0.095(3) 0.118(4) 0.261(7) 0.077(5) 0.019(4) -0.019(3)
C48' 0.191(5) 0.109(4) 0.108(3) 0.041(3) 0.030(3) -0.007(4)
C49' 0.184(6) 0.064(2) 0.161(4) 0.020(3) 0.031(4) -0.007(3)
C50 0.111(4) 0.076(4) 0.125(4) -0.025(4) 0.033(4) 0.026(4)
C51 0.159(6) 0.134(6) 0.118(4) -0.040(4) 0.037(4) 0.041(5)
C52 0.176(7) 0.096(4) 0.180(7) 0.000(5) 0.047(6) 0.048(5)
C53 0.107(5) 0.117(5) 0.177(7) -0.033(5) 0.037(4) 0.034(4)
C50' 0.109(4) 0.072(4) 0.125(4) -0.013(3) 0.023(4) 0.019(3)
C51' 0.164(6) 0.133(5) 0.168(6) -0.020(5) 0.088(5) 0.048(5)
C52' 0.138(5) 0.099(4) 0.173(6) -0.061(4) 0.019(4) 0.033(4)
C53' 0.143(5) 0.176(6) 0.172(5) -0.056(5) -0.026(4) 0.087(5)

loop_
_atom_type_symbol
_atom_type_description
_atom_type_scat_dispersion_real
_atom_type_scat_dispersion_imag
_atom_type_scat_source
C C 0.0181 0.0091 'International Tables Vol C Tables 4.2.6.8 and 6.1.1.4'
H H 0.0000 0.0000 'International Tables Vol C Tables 4.2.6.8 and 6.1.1.4'
N N 0.0311 0.0180 'International Tables Vol C Tables 4.2.6.8 and 6.1.1.4'
O O 0.0492 0.0322 'International Tables Vol C Tables 4.2.6.8 and 6.1.1.4'

loop_
_geom_angle_atom_site_label_1
_geom_angle_atom_site_label_2
_geom_angle_atom_site_label_3
_geom_angle
C1 N1 C12 108.22(14)
C1 N1 C13 125.05(17)
C12 N1 C13 126.53(16)
C26 N2 C37 107.99(15)
C26 N2 C16 124.00(16)
C37 N2 C16 125.61(16)
C2 C1 N1 129.98(16)
C2 C1 C6 121.05(17)
N1 C1 C6 108.88(17)
C3 C2 C1 117.66(18)
C3 C2 H2 121.2
C1 C2 H2 121.2
C2 C3 C4 123.5(2)
C2 C3 H3 118.3
C4 C3 H3 118.3
C5 C4 C3 117.60(18)
C5 C4 C38' 122.3(7)
C3 C4 C38' 119.7(7)
C4 C5 C6 120.52(17)
C4 C5 H5 119.7
C6 C5 H5 119.7
C5 C6 C1 119.66(18)
C5 C6 C7 133.26(17)
C1 C6 C7 107.06(16)
C8 C7 C12 119.90(17)
C8 C7 C6 132.94(16)
C12 C7 C6 107.16(16)
C9 C8 C7 120.71(18)
C9 C8 H8 119.6
C7 C8 H8 119.6
C8 C9 C10 117.77(19)
C8 C9 C42' 123.0(5)
C10 C9 C42' 119.3(5)
C11 C10 C9 123.13(19)
C11 C10 H10 118.4
C9 C10 H10 118.4
C12 C11 C10 117.87(18)
C12 C11 H11 121.1
C10 C11 H11 121.1
C11 C12 N1 130.70(17)
C11 C12 C7 120.61(18)
N1 C12 C7 108.68(16)
C14 C13 C18 119.70(17)
C14 C13 N1 120.26(17)
C18 C13 N1 120.03(18)
C13 C14 C15 120.92(17)
C13 C14 H14 119.5
C15 C14 H14 119.5
C14 C15 C16 118.68(18)
C14 C15 C19 118.39(16)
C16 C15 C19 122.67(16)
C17 C16 C15 119.78(17)
C17 C16 N2 119.91(17)
C15 C16 N2 120.31(17)
C16 C17 C18 121.02(19)
C16 C17 H17 119.5
C18 C17 H17 119.5
C17 C18 C13 119.76(19)
C17 C18 H18 120.1
C13 C18 H18 120.1
O1 C19 C20 120.40(19)
O1 C19 C15 119.38(18)
C20 C19 C15 120.21(17)
C21 C20 C25 117.5(2)
C21 C20 C19 122.09(18)
C25 C20 C19 120.4(2)
C20 C21 C22 118.7(2)
C20 C21 H21 120.6
C22 C21 H21 120.6
N3 C22 C21 124.7(3)
N3 C22 H22 117.6
C21 C22 H22 117.6
C22 N3 C24 115.8(2)
N3 C24 C25 124.7(2)
N3 C24 H24 117.6
C25 C24 H24 117.6
C24 C25 C20 118.4(3)
C24 C25 H25 120.8
C20 C25 H25 120.8
C27 C26 N2 129.17(18)
C27 C26 C31 121.37(18)
N2 C26 C31 109.41(17)
C28 C27 C26 117.6(2)
C28 C27 H27 121.2
C26 C27 H27 121.2
C27 C28 C29 122.9(2)
C27 C28 H28 118.5
C29 C28 H28 118.5
C30 C29 C28 118.2(2)
C30 C29 C50' 122.9(5)
C28 C29 C50' 118.8(5)
C29 C30 C31 120.46(19)
C29 C30 H30 119.8
C31 C30 H30 119.8
C30 C31 C26 119.40(18)
C30 C31 C32 133.92(17)
C26 C31 C32 106.61(16)
C33 C32 C37 119.11(18)
C33 C32 C31 134.12(17)
C37 C32 C31 106.76(16)
C34 C33 C32 120.76(18)
C34 C33 H33 119.6
C32 C33 H33 119.6
C33 C34 C35 118.03(19)
C33 C34 C46' 120.8(3)
C35 C34 C46' 121.1(3)
C36 C35 C34 122.9(2)
C36 C35 H35 118.6
C34 C35 H35 118.6
C35 C36 C37 117.71(18)
C35 C36 H36 121.1
C37 C36 H36 121.1
C36 C37 N2 129.29(17)
C36 C37 C32 121.49(18)
N2 C37 C32 109.22(16)
C40 C38 C39 110.7(6)
C40 C38 C41 107.5(6)
C39 C38 C41 106.8(6)
C38 C39 H39A 109.5
C38 C39 H39B 109.5
H39A C39 H39B 109.5
C38 C39 H39C 109.5
H39A C39 H39C 109.5
H39B C39 H39C 109.5
C38 C40 H40A 109.5
C38 C40 H40B 109.5
H40A C40 H40B 109.5
C38 C40 H40C 109.5
H40A C40 H40C 109.5
H40B C40 H40C 109.5
C38 C41 H41A 109.5
C38 C41 H41B 109.5
H41A C41 H41B 109.5
C38 C41 H41C 109.5
H41A C41 H41C 109.5
H41B C41 H41C 109.5
C40' C38' C41' 106.6(17)
C40' C38' C39' 108.4(17)
C41' C38' C39' 114.1(19)
C40' C38' C4 111.5(16)
C41' C38' C4 105.0(14)
C39' C38' C4 111.3(15)
C38' C39' H39D 109.5
C38' C39' H39E 109.5
H39D C39' H39E 109.5
C38' C39' H39F 109.5
H39D C39' H39F 109.5
H39E C39' H39F 109.5
C38' C40' H40D 109.5
C38' C40' H40E 109.5
H40D C40' H40E 109.5
C38' C40' H40F 109.5
H40D C40' H40F 109.5
H40E C40' H40F 109.5
C38' C41' H41D 109.5
C38' C41' H41E 109.5
H41D C41' H41E 109.5
C38' C41' H41F 109.5
H41D C41' H41F 109.5
H41E C41' H41F 109.5
C45 C42 C44 110.7(9)
C45 C42 C43 106.2(8)
C44 C42 C43 107.4(8)
C42 C43 H43A 109.5
C42 C43 H43B 109.5
H43A C43 H43B 109.5
C42 C43 H43C 109.5
H43A C43 H43C 109.5
H43B C43 H43C 109.5
C42 C44 H44A 109.5
C42 C44 H44B 109.5
H44A C44 H44B 109.5
C42 C44 H44C 109.5
H44A C44 H44C 109.5
H44B C44 H44C 109.5
C42 C45 H45A 109.5
C42 C45 H45B 109.5
H45A C45 H45B 109.5
C42 C45 H45C 109.5
H45A C45 H45C 109.5
H45B C45 H45C 109.5
C9 C42' C43' 106.4(9)
C9 C42' C44' 110.3(10)
C43' C42' C44' 110.4(11)
C9 C42' C45' 114.3(9)
C43' C42' C45' 107.7(10)
C44' C42' C45' 107.8(10)
C42' C43' H43D 109.5
C42' C43' H43E 109.5
H43D C43' H43E 109.5
C42' C43' H43F 109.5
H43D C43' H43F 109.5
H43E C43' H43F 109.5
C42' C44' H44D 109.5
C42' C44' H44E 109.5
H44D C44' H44E 109.5
C42' C44' H44F 109.5
H44D C44' H44F 109.5
H44E C44' H44F 109.5
C42' C45' H45D 109.5
C42' C45' H45E 109.5
H45D C45' H45E 109.5
C42' C45' H45F 109.5
H45D C45' H45F 109.5
H45E C45' H45F 109.5
C49 C46 C47 113.8(16)
C49 C46 C48 107.6(16)
C47 C46 C48 105.9(15)
C46 C47 H47A 109.5
C46 C47 H47B 109.5
H47A C47 H47B 109.5
C46 C47 H47C 109.5
H47A C47 H47C 109.5
H47B C47 H47C 109.5
C46 C48 H48A 109.5
C46 C48 H48B 109.5
H48A C48 H48B 109.5
C46 C48 H48C 109.5
H48A C48 H48C 109.5
H48B C48 H48C 109.5
C46 C49 H49A 109.5
C46 C49 H49B 109.5
H49A C49 H49B 109.5
C46 C49 H49C 109.5
H49A C49 H49C 109.5
H49B C49 H49C 109.5
C49' C46' C47' 110.3(8)
C49' C46' C34 113.2(6)
C47' C46' C34 109.8(6)
C49' C46' C48' 104.6(7)
C47' C46' C48' 110.0(7)
C34 C46' C48' 108.7(6)
C46' C47' H47D 109.5
C46' C47' H47E 109.5
H47D C47' H47E 109.5
C46' C47' H47F 109.5
H47D C47' H47F 109.5
H47E C47' H47F 109.5
C46' C48' H48D 109.5
C46' C48' H48E 109.5
H48D C48' H48E 109.5
C46' C48' H48F 109.5
H48D C48' H48F 109.5
H48E C48' H48F 109.5
C46' C49' H49D 109.5
C46' C49' H49E 109.5
H49D C49' H49E 109.5
C46' C49' H49F 109.5
H49D C49' H49F 109.5
H49E C49' H49F 109.5
C52 C50 C53 111.2(13)
C52 C50 C51 104.7(11)
C53 C50 C51 105.3(11)
C50 C51 H51A 109.5
C50 C51 H51B 109.5
H51A C51 H51B 109.5
C50 C51 H51C 109.5
H51A C51 H51C 109.5
H51B C51 H51C 109.5
C50 C52 H52A 109.5
C50 C52 H52B 109.5
H52A C52 H52B 109.5
C50 C52 H52C 109.5
H52A C52 H52C 109.5
H52B C52 H52C 109.5
C50 C53 H53A 109.5
C50 C53 H53B 109.5
H53A C53 H53B 109.5
C50 C53 H53C 109.5
H53A C53 H53C 109.5
H53B C53 H53C 109.5
C29 C50' C52' 110.1(9)
C29 C50' C53' 108.3(9)
C52' C50' C53' 108.1(9)
C29 C50' C51' 111.5(8)
C52' C50' C51' 107.2(10)
C53' C50' C51' 111.6(11)
C50' C51' H51D 109.5
C50' C51' H51E 109.5
H51D C51' H51E 109.5
C50' C51' H51F 109.5
H51D C51' H51F 109.5
H51E C51' H51F 109.5
C50' C52' H52D 109.5
C50' C52' H52E 109.5
H52D C52' H52E 109.5
C50' C52' H52F 109.5
H52D C52' H52F 109.5
H52E C52' H52F 109.5
C50' C53' H53D 109.5
C50' C53' H53E 109.5
H53D C53' H53E 109.5
C50' C53' H53F 109.5
H53D C53' H53F 109.5
H53E C53' H53F 109.5

loop_
_geom_bond_atom_site_label_1
_geom_bond_atom_site_label_2
_geom_bond_distance
N1 C1 1.397(2)
N1 C12 1.400(2)
N1 C13 1.415(2)
N2 C26 1.392(2)
N2 C37 1.397(2)
N2 C16 1.422(2)
O1 C19 1.214(2)
C1 C2 1.381(3)
C1 C6 1.401(2)
C2 C3 1.378(3)
C2 H2 0.9300
C3 C4 1.397(3)
C3 H3 0.9300
C4 C5 1.389(3)
C4 C38' 1.54(3)
C5 C6 1.392(3)
C5 H5 0.9300
C6 C7 1.441(3)
C7 C8 1.391(3)
C7 C12 1.402(2)
C8 C9 1.386(3)
C8 H8 0.9300
C9 C10 1.395(3)
C9 C42' 1.446(17)
C10 C11 1.387(3)
C10 H10 0.9300
C11 C12 1.384(3)
C11 H11 0.9300
C13 C14 1.383(3)
C13 C18 1.384(3)
C14 C15 1.396(2)
C14 H14 0.9300
C15 C16 1.401(3)
C15 C19 1.496(3)
C16 C17 1.378(3)
C17 C18 1.382(3)
C17 H17 0.9300
C18 H18 0.9300
C19 C20 1.491(3)
C20 C21 1.375(3)
C20 C25 1.387(3)
C21 C22 1.385(3)
C21 H21 0.9300
C22 N3 1.313(4)
C22 H22 0.9300
N3 C24 1.322(4)
C24 C25 1.380(4)
C24 H24 0.9300
C25 H25 0.9300
C26 C27 1.381(3)
C26 C31 1.401(3)
C27 C28 1.380(3)
C27 H27 0.9300
C28 C29 1.396(3)
C28 H28 0.9300
C29 C30 1.385(3)
C29 C50' 1.508(17)
C30 C31 1.390(3)
C30 H30 0.9300
C31 C32 1.452(3)
C32 C33 1.389(3)
C32 C37 1.400(2)
C33 C34 1.386(3)
C33 H33 0.9300
C34 C35 1.401(3)
C34 C46' 1.518(13)
C35 C36 1.374(3)
C35 H35 0.9300
C36 C37 1.384(3)
C36 H36 0.9300
C38 C40 1.499(7)
C38 C39 1.513(7)
C38 C41 1.523(7)
C39 H39A 0.9600
C39 H39B 0.9600
C39 H39C 0.9600
C40 H40A 0.9600
C40 H40B 0.9600
C40 H40C 0.9600
C41 H41A 0.9600
C41 H41B 0.9600
C41 H41C 0.9600
C38' C40' 1.495(17)
C38' C41' 1.510(18)
C38' C39' 1.530(17)
C39' H39D 0.9600
C39' H39E 0.9600
C39' H39F 0.9600
C40' H40D 0.9600
C40' H40E 0.9600
C40' H40F 0.9600
C41' H41D 0.9600
C41' H41E 0.9600
C41' H41F 0.9600
C42 C45 1.516(10)
C42 C44 1.523(10)
C42 C43 1.544(10)
C43 H43A 0.9600
C43 H43B 0.9600
C43 H43C 0.9600
C44 H44A 0.9600
C44 H44B 0.9600
C44 H44C 0.9600
C45 H45A 0.9600
C45 H45B 0.9600
C45 H45C 0.9600
C42' C43' 1.515(12)
C42' C44' 1.518(12)
C42' C45' 1.537(12)
C43' H43D 0.9600
C43' H43E 0.9600
C43' H43F 0.9600
C44' H44D 0.9600
C44' H44E 0.9600
C44' H44F 0.9600
C45' H45D 0.9600
C45' H45E 0.9600
C45' H45F 0.9600
C46 C49 1.507(16)
C46 C47 1.523(16)
C46 C48 1.540(16)
C47 H47A 0.9600
C47 H47B 0.9600
C47 H47C 0.9600
C48 H48A 0.9600
C48 H48B 0.9600
C48 H48C 0.9600
C49 H49A 0.9600
C49 H49B 0.9600
C49 H49C 0.9600
C46' C49' 1.513(9)
C46' C47' 1.516(8)
C46' C48' 1.549(9)
C47' H47D 0.9600
C47' H47E 0.9600
C47' H47F 0.9600
C48' H48D 0.9600
C48' H48E 0.9600
C48' H48F 0.9600
C49' H49D 0.9600
C49' H49E 0.9600
C49' H49F 0.9600
C50 C52 1.494(14)
C50 C53 1.507(14)
C50 C51 1.558(13)
C51 H51A 0.9600
C51 H51B 0.9600
C51 H51C 0.9600
C52 H52A 0.9600
C52 H52B 0.9600
C52 H52C 0.9600
C53 H53A 0.9600
C53 H53B 0.9600
C53 H53C 0.9600
C50' C52' 1.518(11)
C50' C53' 1.521(12)
C50' C51' 1.531(12)
C51' H51D 0.9600
C51' H51E 0.9600
C51' H51F 0.9600
C52' H52D 0.9600
C52' H52E 0.9600
C52' H52F 0.9600
C53' H53D 0.9600
C53' H53E 0.9600
C53' H53F 0.9600
